data_1552508
loop_
_publ_author_name
'Su, Xiaojun'
'Baker, J. J.'
'Martin, Caleb D.'

_publ_section_title
;
 Dimeric boroles: effective sources of monomeric boroles for heterocycle
 synthesis.
;
_journal_issue 1
_journal_name_full 'Chemical science'
_journal_page_first 126
_journal_page_last 131
_journal_paper_doi 10.1039/c9sc04053f
_journal_volume 11
_journal_year 2020
_chemical_formula_moiety 'C28 H29 B O'
_chemical_formula_sum 'C28 H29 B O'
_chemical_formula_weight 392.32
_space_group_crystal_system monoclinic
_space_group_IT_number 14
_space_group_name_Hall '-P 2yn'
_space_group_name_H-M_alt 'P 1 21/n 1'
_symmetry_space_group_name_Hall '-P 2yn'
_symmetry_space_group_name_H-M 'P 1 21/n 1'
_atom_sites_solution_hydrogens geom
_atom_sites_solution_primary direct
_audit_creation_method SHELXL-2013
_audit_update_record
;
2019-07-24 deposited with the CCDC.    2019-10-28 downloaded from the CCDC.
;
_cell_angle_alpha 90
_cell_angle_beta 100.708(4)
_cell_angle_gamma 90
_cell_formula_units_Z 4
_cell_length_a 14.454(2)
_cell_length_b 7.2349(7)
_cell_length_c 21.474(3)
_cell_measurement_reflns_used 2771
_cell_measurement_temperature 149(2)
_cell_measurement_theta_max 21.78
_cell_measurement_theta_min 2.87
_cell_volume 2206.5(5)
_computing_cell_refinement 'Bruker SAINT'
_computing_data_collection 'Bruker APEX2'
_computing_data_reduction 'Bruker SAINT'
_computing_molecular_graphics 'Bruker SHELXTL'
_computing_publication_material 'Bruker SHELXTL'
_computing_structure_refinement 'SHELXL-2013 (Sheldrick 2013)'
_computing_structure_solution 'SHELXS-97 (Sheldrick 2008)'
_diffrn_ambient_temperature 149(2)
_diffrn_measured_fraction_theta_full 0.983
_diffrn_measured_fraction_theta_max 0.983
_diffrn_measurement_device_type 'Bruker APEX-II CCD'
_diffrn_measurement_method '\f and \w scans'
_diffrn_radiation_type MoK\a
_diffrn_radiation_wavelength 0.71073
_diffrn_reflns_av_R_equivalents 0.1419
_diffrn_reflns_av_unetI/netI 0.1094
_diffrn_reflns_Laue_measured_fraction_full 0.983
_diffrn_reflns_Laue_measured_fraction_max 0.983
_diffrn_reflns_limit_h_max 17
_diffrn_reflns_limit_h_min -17
_diffrn_reflns_limit_k_max 8
_diffrn_reflns_limit_k_min -8
_diffrn_reflns_limit_l_max 25
_diffrn_reflns_limit_l_min -25
_diffrn_reflns_number 21252
_diffrn_reflns_point_group_measured_fraction_full 0.983
_diffrn_reflns_point_group_measured_fraction_max 0.983
_diffrn_reflns_theta_full 25.242
_diffrn_reflns_theta_max 25.029
_diffrn_reflns_theta_min 2.868
_exptl_absorpt_coefficient_mu 0.069
_exptl_absorpt_correction_T_max 1.000
_exptl_absorpt_correction_T_min 0.858
_exptl_absorpt_correction_type multi-scan
_exptl_absorpt_process_details SADABs
_exptl_crystal_colour colorless
_exptl_crystal_density_diffrn 1.181
_exptl_crystal_description blocklike
_exptl_crystal_F_000 840
_exptl_crystal_size_max 0.115
_exptl_crystal_size_mid 0.108
_exptl_crystal_size_min 0.085
_refine_diff_density_max 0.230
_refine_diff_density_min -0.235
_refine_diff_density_rms 0.055
_refine_ls_extinction_method none
_refine_ls_goodness_of_fit_ref 1.006
_refine_ls_hydrogen_treatment constr
_refine_ls_matrix_type full
_refine_ls_number_parameters 275
_refine_ls_number_reflns 3843
_refine_ls_number_restraints 0
_refine_ls_restrained_S_all 1.006
_refine_ls_R_factor_all 0.1359
_refine_ls_R_factor_gt 0.0553
_refine_ls_shift/su_max 0.001
_refine_ls_shift/su_mean 0.000
_refine_ls_structure_factor_coef Fsqd
_refine_ls_weighting_details 'w=1/[\s^2^(Fo^2^)+(0.0581P)^2^] where P=(Fo^2^+2Fc^2^)/3'
_refine_ls_weighting_scheme calc
_refine_ls_wR_factor_gt 0.1092
_refine_ls_wR_factor_ref 0.1356
_reflns_Friedel_coverage 0.000
_reflns_number_gt 2141
_reflns_number_total 3843
_reflns_threshold_expression 'I > 2\s(I)'
_cod_data_source_file c9sc04053f2.cif
_cod_data_source_block 5
_cod_depositor_comments
;
The following automatic conversions were performed:

'_atom_sites_solution_primary' value 'direct methods' was changed to
'direct'.

Automatic conversion script
Id: cif_fix_values 4973 2017-02-22 13:04:09Z antanas 

 Adding full bibliography for 1552504--1552508.cif.

 Adding full bibliography for 1552504--1556868.cif.
;
_cod_original_cell_volume 2206.6(5)
_cod_database_code 1552508
_shelx_space_group_comment
;
The symmetry employed for this shelxl refinement is uniquely defined
by the following loop, which should always be used as a source of
symmetry information in preference to the above space-group names.
They are only intended as comments.
;
_shelxl_version_number 2013-4

loop_
_space_group_symop_operation_xyz
'x, y, z'
'-x+1/2, y+1/2, -z+1/2'
'-x, -y, -z'
'x-1/2, -y-1/2, z-1/2'

loop_
_atom_site_label
_atom_site_type_symbol
_atom_site_fract_x
_atom_site_fract_y
_atom_site_fract_z
_atom_site_U_iso_or_equiv
_atom_site_adp_type
_atom_site_occupancy
_atom_site_site_symmetry_order
_atom_site_calc_flag
_atom_site_refinement_flags_posn
_atom_site_refinement_flags_adp
B1 B 0.3908(2) 0.6189(4) 0.09570(14) 0.0209(7) Uani 1 1 d . .
O1 O 0.35602(12) 0.4872(2) 0.05298(8) 0.0268(5) Uani 1 1 d . .
C6 C 0.48504(17) 0.7352(3) 0.10428(11) 0.0212(6) Uani 1 1 d . .
C8 C 0.30448(19) 1.0530(3) 0.16598(13) 0.0288(7) Uani 1 1 d . .
H8A H 0.3419 1.1667 0.1691 0.043 Uiso 1 1 calc R U
H8B H 0.2934 1.0187 0.2081 0.043 Uiso 1 1 calc R U
H8C H 0.2440 1.0734 0.1375 0.043 Uiso 1 1 calc R U
C5 C 0.44501(18) 0.9129(3) 0.12921(11) 0.0234(6) Uani 1 1 d . .
C10 C 0.51692(19) 0.7687(4) 0.04066(12) 0.0295(7) Uani 1 1 d . .
H10A H 0.5771 0.8350 0.0482 0.044 Uiso 1 1 calc R U
H10B H 0.4694 0.8427 0.0129 0.044 Uiso 1 1 calc R U
H10C H 0.5246 0.6498 0.0204 0.044 Uiso 1 1 calc R U
C4 C 0.35682(18) 0.9000(3) 0.14024(11) 0.0213(6) Uani 1 1 d . .
C3 C 0.31574(16) 0.7049(3) 0.13110(11) 0.0199(6) Uani 1 1 d . .
C9 C 0.50768(18) 1.0801(3) 0.13903(12) 0.0291(7) Uani 1 1 d . .
H9A H 0.5171 1.1271 0.0978 0.044 Uiso 1 1 calc R U
H9B H 0.5687 1.0463 0.1647 0.044 Uiso 1 1 calc R U
H9C H 0.4782 1.1762 0.1609 0.044 Uiso 1 1 calc R U
C2 C 0.22253(17) 0.6599(3) 0.07960(12) 0.0229(6) Uani 1 1 d . .
C1 C 0.25491(18) 0.4755(3) 0.05189(13) 0.0276(7) Uani 1 1 d . .
H1A H 0.2410 0.3692 0.0777 0.033 Uiso 1 1 calc R U
H1B H 0.2208 0.4576 0.0079 0.033 Uiso 1 1 calc R U
C7 C 0.31493(18) 0.6084(3) 0.19544(12) 0.0290(7) Uani 1 1 d . .
H7A H 0.3798 0.5837 0.2167 0.043 Uiso 1 1 calc R U
H7B H 0.2803 0.4916 0.1881 0.043 Uiso 1 1 calc R U
H7C H 0.2842 0.6890 0.2222 0.043 Uiso 1 1 calc R U
C19 C 0.12157(19) 1.0757(4) -0.02355(13) 0.0296(7) Uani 1 1 d . .
H19 H 0.0731 1.1648 -0.0246 0.036 Uiso 1 1 calc R U
C22 C 0.25906(18) 0.8122(4) -0.02101(12) 0.0279(7) Uani 1 1 d . .
H22 H 0.3058 0.7202 -0.0215 0.034 Uiso 1 1 calc R U
C18 C 0.13593(18) 0.9430(3) 0.02414(13) 0.0268(7) Uani 1 1 d . .
H18 H 0.0975 0.9445 0.0555 0.032 Uiso 1 1 calc R U
C23 C 0.56301(17) 0.6469(3) 0.15386(13) 0.0231(6) Uani 1 1 d . .
C17 C 0.20538(17) 0.8079(3) 0.02702(12) 0.0228(6) Uani 1 1 d . .
C11 C 0.13262(18) 0.6245(3) 0.10645(12) 0.0248(6) Uani 1 1 d . .
C20 C 0.17703(19) 1.0792(4) -0.06934(13) 0.0311(7) Uani 1 1 d . .
H20 H 0.1679 1.1712 -0.1015 0.037 Uiso 1 1 calc R U
C28 C 0.63178(19) 0.5338(4) 0.13598(14) 0.0329(7) Uani 1 1 d . .
H28 H 0.6335 0.5180 0.0923 0.039 Uiso 1 1 calc R U
C21 C 0.24617(19) 0.9460(4) -0.06759(13) 0.0313(7) Uani 1 1 d . .
H21 H 0.2851 0.9468 -0.0987 0.038 Uiso 1 1 calc R U
C24 C 0.56549(18) 0.6698(3) 0.21885(13) 0.0290(7) Uani 1 1 d . .
H24 H 0.5212 0.7497 0.2327 0.035 Uiso 1 1 calc R U
C26 C 0.6973(2) 0.4655(4) 0.24514(16) 0.0410(8) Uani 1 1 d . .
H26 H 0.7423 0.4029 0.2758 0.049 Uiso 1 1 calc R U
C14 C -0.0306(2) 0.5570(4) 0.15670(15) 0.0417(8) Uani 1 1 d . .
H14 H -0.0850 0.5319 0.1742 0.050 Uiso 1 1 calc R U
C27 C 0.6976(2) 0.4441(4) 0.18112(16) 0.0425(8) Uani 1 1 d . .
H27 H 0.7435 0.3669 0.1679 0.051 Uiso 1 1 calc R U
C13 C -0.0096(2) 0.4492(4) 0.10785(16) 0.0441(8) Uani 1 1 d . .
H13 H -0.0505 0.3509 0.0912 0.053 Uiso 1 1 calc R U
C16 C 0.10907(18) 0.7352(4) 0.15508(13) 0.0315(7) Uani 1 1 d . .
H16 H 0.1492 0.8348 0.1714 0.038 Uiso 1 1 calc R U
C12 C 0.07085(19) 0.4841(4) 0.08299(14) 0.0352(7) Uani 1 1 d . .
H12 H 0.0838 0.4098 0.0491 0.042 Uiso 1 1 calc R U
C25 C 0.63118(19) 0.5783(4) 0.26351(14) 0.0336(7) Uani 1 1 d . .
H25 H 0.6303 0.5941 0.3073 0.040 Uiso 1 1 calc R U
C15 C 0.02875(19) 0.7020(4) 0.17966(13) 0.0375(8) Uani 1 1 d . .
H15 H 0.0142 0.7788 0.2124 0.045 Uiso 1 1 calc R U

loop_
_atom_site_aniso_label
_atom_site_aniso_U_11
_atom_site_aniso_U_22
_atom_site_aniso_U_33
_atom_site_aniso_U_23
_atom_site_aniso_U_13
_atom_site_aniso_U_12
B1 0.0311(19) 0.0116(16) 0.0191(18) 0.0041(13) 0.0025(15) 0.0065(13)
O1 0.0258(11) 0.0207(10) 0.0346(12) -0.0057(8) 0.0075(9) 0.0028(8)
C6 0.0230(15) 0.0216(15) 0.0205(15) 0.0009(11) 0.0077(12) 0.0042(11)
C8 0.0323(17) 0.0227(16) 0.0326(17) -0.0041(12) 0.0091(14) 0.0034(12)
C5 0.0309(17) 0.0186(15) 0.0211(16) 0.0010(11) 0.0059(13) 0.0022(12)
C10 0.0365(18) 0.0282(16) 0.0264(17) -0.0016(12) 0.0123(14) -0.0018(13)
C4 0.0254(16) 0.0206(15) 0.0174(15) 0.0007(11) 0.0027(12) 0.0038(12)
C3 0.0190(15) 0.0187(14) 0.0224(15) 0.0005(11) 0.0050(12) -0.0012(11)
C9 0.0308(17) 0.0242(15) 0.0335(17) -0.0013(12) 0.0093(14) -0.0034(12)
C2 0.0214(15) 0.0214(15) 0.0265(16) -0.0017(12) 0.0060(13) 0.0009(11)
C1 0.0238(16) 0.0245(16) 0.0346(18) -0.0039(12) 0.0062(13) -0.0017(12)
C7 0.0261(16) 0.0294(16) 0.0318(17) 0.0062(12) 0.0064(13) 0.0002(12)
C19 0.0299(17) 0.0231(16) 0.0343(18) -0.0029(13) 0.0022(14) 0.0015(12)
C22 0.0253(16) 0.0341(17) 0.0245(17) 0.0008(13) 0.0053(13) 0.0042(12)
C18 0.0276(17) 0.0255(16) 0.0285(17) -0.0033(13) 0.0082(13) 0.0002(12)
C23 0.0176(15) 0.0202(15) 0.0320(18) 0.0008(12) 0.0060(13) -0.0036(11)
C17 0.0195(15) 0.0258(15) 0.0225(16) -0.0045(12) 0.0024(13) -0.0035(12)
C11 0.0228(16) 0.0222(15) 0.0306(17) 0.0023(12) 0.0077(13) 0.0014(12)
C20 0.0330(17) 0.0321(17) 0.0266(17) 0.0060(13) 0.0013(14) -0.0026(14)
C28 0.0268(17) 0.0315(17) 0.0401(19) -0.0064(14) 0.0057(15) 0.0023(13)
C21 0.0300(17) 0.0397(18) 0.0249(17) 0.0039(14) 0.0069(14) -0.0016(14)
C24 0.0264(17) 0.0304(17) 0.0311(18) -0.0018(13) 0.0073(14) -0.0015(13)
C26 0.0315(19) 0.0304(18) 0.054(2) 0.0075(15) -0.0113(16) 0.0014(14)
C14 0.0267(18) 0.052(2) 0.049(2) 0.0197(17) 0.0138(16) 0.0008(15)
C27 0.0292(19) 0.0328(18) 0.062(3) -0.0067(16) -0.0013(17) 0.0082(14)
C13 0.0289(19) 0.0394(19) 0.063(2) 0.0059(17) 0.0054(17) -0.0103(14)
C16 0.0229(16) 0.0362(17) 0.0371(19) 0.0024(14) 0.0102(14) 0.0000(13)
C12 0.0272(17) 0.0342(18) 0.045(2) -0.0020(14) 0.0101(15) -0.0059(14)
C25 0.0308(18) 0.0321(17) 0.0340(18) 0.0058(14) -0.0046(14) -0.0052(14)
C15 0.0289(18) 0.050(2) 0.0357(19) 0.0071(15) 0.0114(15) 0.0046(15)

loop_
_atom_type_symbol
_atom_type_description
_atom_type_scat_dispersion_real
_atom_type_scat_dispersion_imag
_atom_type_scat_source
C C 0.0033 0.0016 'International Tables Vol C Tables 4.2.6.8 and 6.1.1.4'
H H 0.0000 0.0000 'International Tables Vol C Tables 4.2.6.8 and 6.1.1.4'
B B 0.0013 0.0007 'International Tables Vol C Tables 4.2.6.8 and 6.1.1.4'
O O 0.0106 0.0060 'International Tables Vol C Tables 4.2.6.8 and 6.1.1.4'

loop_
_geom_angle_atom_site_label_1
_geom_angle_atom_site_label_2
_geom_angle_atom_site_label_3
_geom_angle
O1 B1 C3 113.9(2)
O1 B1 C6 131.1(2)
C3 B1 C6 113.0(2)
B1 O1 C1 107.25(19)
C23 C6 C10 112.2(2)
C23 C6 C5 112.3(2)
C10 C6 C5 111.67(19)
C23 C6 B1 111.32(19)
C10 C6 B1 111.9(2)
C5 C6 B1 96.50(19)
C4 C5 C9 126.8(2)
C4 C5 C6 115.6(2)
C9 C5 C6 117.6(2)
C5 C4 C8 125.0(2)
C5 C4 C3 113.6(2)
C8 C4 C3 121.1(2)
C4 C3 C7 111.6(2)
C4 C3 B1 98.14(19)
C7 C3 B1 112.0(2)
C4 C3 C2 122.0(2)
C7 C3 C2 112.17(19)
B1 C3 C2 98.83(19)
C11 C2 C17 110.97(19)
C11 C2 C1 109.48(19)
C17 C2 C1 109.4(2)
C11 C2 C3 115.7(2)
C17 C2 C3 111.26(19)
C1 C2 C3 99.33(18)
O1 C1 C2 108.28(19)
C20 C19 C18 120.7(2)
C21 C22 C17 122.0(2)
C19 C18 C17 121.6(2)
C28 C23 C24 117.2(2)
C28 C23 C6 121.4(2)
C24 C23 C6 121.4(2)
C18 C17 C22 116.4(2)
C18 C17 C2 122.4(2)
C22 C17 C2 121.2(2)
C12 C11 C16 117.3(2)
C12 C11 C2 121.2(2)
C16 C11 C2 121.4(2)
C19 C20 C21 118.7(2)
C27 C28 C23 120.9(3)
C22 C21 C20 120.5(3)
C25 C24 C23 121.4(3)
C25 C26 C27 118.9(3)
C13 C14 C15 119.1(3)
C26 C27 C28 120.9(3)
C14 C13 C12 120.3(3)
C15 C16 C11 121.4(3)
C11 C12 C13 121.5(3)
C26 C25 C24 120.7(3)
C16 C15 C14 120.3(3)

loop_
_geom_bond_atom_site_label_1
_geom_bond_atom_site_label_2
_geom_bond_distance
B1 O1 1.353(3)
B1 C3 1.565(4)
B1 C6 1.582(4)
O1 C1 1.460(3)
C6 C23 1.538(3)
C6 C10 1.540(3)
C6 C5 1.546(3)
C8 C4 1.503(3)
C5 C4 1.342(3)
C5 C9 1.503(3)
C4 C3 1.530(3)
C3 C7 1.550(3)
C3 C2 1.610(3)
C2 C11 1.538(3)
C2 C17 1.543(3)
C2 C1 1.567(3)
C19 C20 1.380(3)
C19 C18 1.391(3)
C22 C21 1.379(3)
C22 C17 1.402(3)
C18 C17 1.394(3)
C23 C28 1.395(3)
C23 C24 1.399(3)
C11 C12 1.384(4)
C11 C16 1.407(3)
C20 C21 1.383(4)
C28 C27 1.387(4)
C24 C25 1.386(4)
C26 C25 1.370(4)
C26 C27 1.384(4)
C14 C13 1.385(4)
C14 C15 1.387(4)
C13 C12 1.390(4)
C16 C15 1.383(3)
